data_4131873
loop_
_publ_author_name
'Wang, Tongdao'
'Daniliuc, Constantin G.'
'M\"uck-Lichtenfeld, Christian'
'Kehr, Gerald'
'Erker, Gerhard'

_publ_section_title
;
 Formation of Reactive \p-Conjugated Frustrated N/B Pairs by
 Borane-Induced Propargyl Amine Rearrangement.
;
_journal_issue 10
_journal_name_full 'Journal of the American Chemical Society'
_journal_page_first 3635
_journal_page_last 3643
_journal_paper_doi 10.1021/jacs.7b11958
_journal_volume 140
_journal_year 2018
_chemical_formula_sum 'C38 H36 B F10 N O'
_chemical_formula_weight 723.49
_space_group_crystal_system monoclinic
_space_group_IT_number 14
_space_group_name_Hall '-P 2yn'
_space_group_name_H-M_alt 'P 1 21/n 1'
_atom_sites_solution_hydrogens mixed
_cell_angle_alpha 90
_cell_angle_beta 102.2550(10)
_cell_angle_gamma 90
_cell_formula_units_Z 4
_cell_length_a 13.9590(3)
_cell_length_b 14.6616(3)
_cell_length_c 17.3506(4)
_cell_measurement_reflns_used 9869
_cell_measurement_temperature 100.(2)
_cell_measurement_theta_max 66.7124
_cell_measurement_theta_min 3.7027
_cell_volume 3470.08(13)
_computing_cell_refinement 'SAINT V8.37A (Bruker AXS Inc., 2015)'
_computing_data_collection 'APEX2 v.2014.1-----1 (Bruker AXS Inc., 2014)'
_computing_data_reduction 'SAINT V8.37A (Bruker AXS Inc., 2015)'
_computing_molecular_graphics 'APEX2 v.2014.1-----1 (Bruker AXS Inc., 2014)'
_computing_publication_material 'APEX2 v.2014.1-----1 (Bruker AXS Inc., 2014)'
_computing_structure_refinement 'SHELXL-2014/7 (Sheldrick, 2014)'
_computing_structure_solution 'SHELXL-2014/7 (Sheldrick, 2014)'
_diffrn_ambient_temperature 100.(2)
_diffrn_detector_area_resol_mean 8.3333
_diffrn_measured_fraction_theta_full 0.997
_diffrn_measured_fraction_theta_max 0.997
_diffrn_measurement_device_type 'KappaCCD APEXII'
_diffrn_measurement_method 'phi / omega scans'
_diffrn_radiation_monochromator graphite
_diffrn_radiation_type 'CuK\a '
_diffrn_radiation_wavelength 1.54178
_diffrn_reflns_av_R_equivalents 0.0605
_diffrn_reflns_av_unetI/netI 0.0265
_diffrn_reflns_limit_h_max 16
_diffrn_reflns_limit_h_min -16
_diffrn_reflns_limit_k_max 17
_diffrn_reflns_limit_k_min -17
_diffrn_reflns_limit_l_max 20
_diffrn_reflns_limit_l_min -20
_diffrn_reflns_number 67824
_diffrn_reflns_theta_full 66.76
_diffrn_reflns_theta_max 66.76
_diffrn_reflns_theta_min 3.70
_diffrn_source 'fine--focus sealed tube'
_exptl_absorpt_coefficient_mu 1.030
_exptl_absorpt_correction_T_max 0.98
_exptl_absorpt_correction_T_min 0.84
_exptl_absorpt_correction_type multi-scan
_exptl_absorpt_process_details
;
'Bruker AXS (2014). SADABS, Version 2014/2, Bruker AXS Inc., Madison,
Wisconsin, USA.'
;
_exptl_crystal_colour colourless
_exptl_crystal_density_diffrn 1.385
_exptl_crystal_density_method 'not measured'
_exptl_crystal_description plate
_exptl_crystal_F_000 1496
_exptl_crystal_size_max 0.200
_exptl_crystal_size_mid 0.180
_exptl_crystal_size_min 0.020
_refine_diff_density_max 0.421
_refine_diff_density_min -0.236
_refine_ls_extinction_method none
_refine_ls_goodness_of_fit_ref 1.048
_refine_ls_hydrogen_treatment mixed
_refine_ls_matrix_type full
_refine_ls_number_parameters 469
_refine_ls_number_reflns 6141
_refine_ls_number_restraints 0
_refine_ls_restrained_S_all 1.048
_refine_ls_R_factor_all 0.0462
_refine_ls_R_factor_gt 0.0374
_refine_ls_shift/su_max 0.000
_refine_ls_shift/su_mean 0.000
_refine_ls_structure_factor_coef Fsqd
_refine_ls_weighting_details 'w=1/[\s^2^(Fo^2^)+(0.0484P)^2^+1.5605P] where P=(Fo^2^+2Fc^2^)/3'
_refine_ls_weighting_scheme calc
_refine_ls_wR_factor_gt 0.0942
_refine_ls_wR_factor_ref 0.0990
_reflns_number_gt 5133
_reflns_number_total 6141
_reflns_threshold_expression 'I > 2\s(I)'
_cod_data_source_file ja7b11958_si_003.cif
_cod_data_source_block erk8531
_cod_database_code 4131873

loop_
_space_group_symop_operation_xyz
'x, y, z'
'-x+1/2, y+1/2, -z+1/2'
'-x, -y, -z'
'x-1/2, -y-1/2, z-1/2'

loop_
_atom_site_type_symbol
_atom_site_label
_atom_site_fract_x
_atom_site_fract_y
_atom_site_fract_z
_atom_site_U_iso_or_equiv
_atom_site_adp_type
_atom_site_calc_flag
_atom_site_refinement_flags_adp
_atom_site_refinement_flags_posn
_atom_site_occupancy
N N1 0.46636(10) 0.32760(9) 0.74836(8) 0.0178(3) Uani d . . 1
H H1 0.4175(15) 0.3728(14) 0.7473(11) 0.029(5) Uiso d . . 1
O O1 0.30329(8) 0.42979(7) 0.72171(6) 0.0179(2) Uani d . . 1
B B1 0.25126(13) 0.36980(12) 0.65534(10) 0.0175(4) Uani d . . 1
C C1 0.41353(12) 0.26271(11) 0.68688(9) 0.0179(3) Uani d . . 1
C C2 0.32352(12) 0.28491(11) 0.64900(9) 0.0167(3) Uani d . . 1
H H2 0.2955 0.2418 0.6098 0.02 Uiso calc U R 1
C C3 0.46424(12) 0.17486(11) 0.67233(10) 0.0220(4) Uani d . . 1
H H3A 0.5361 0.1846 0.6849 0.026 Uiso calc U R 1
H H3B 0.449 0.127 0.7082 0.026 Uiso calc U R 1
C C4 0.43371(12) 0.14230(11) 0.58886(10) 0.0205(3) Uani d . . 1
H H4 0.4404 0.1831 0.5478 0.025 Uiso calc U R 1
C C5 0.39779(12) 0.05966(11) 0.56907(10) 0.0211(4) Uani d . . 1
H H5 0.3899 0.0212 0.6113 0.025 Uiso calc U R 1
C C6 0.29552(12) 0.52154(11) 0.73591(10) 0.0214(4) Uani d . . 1
C C7 0.30707(13) 0.58366(12) 0.67482(11) 0.0258(4) Uani d . . 1
C C8 0.31553(14) 0.63736(12) 0.62480(11) 0.0293(4) Uani d . . 1
C C9 0.28694(13) 0.55149(13) 0.80642(11) 0.0288(4) Uani d . . 1
H H9A 0.2861 0.5094 0.8479 0.035 Uiso calc U R 1
H H9B 0.2816 0.615 0.8154 0.035 Uiso calc U R 1
C C10 0.32329(16) 0.69998(14) 0.56050(12) 0.0374(5) Uani d . . 1
H H10A 0.3359 0.7624 0.582 0.045 Uiso calc U R 1
H H10B 0.2602 0.7008 0.5216 0.045 Uiso calc U R 1
C C11 0.4037(2) 0.67336(16) 0.51973(15) 0.0546(6) Uani d . . 1
H H11A 0.4657 0.6688 0.5586 0.082 Uiso calc U R 1
H H11B 0.4097 0.7196 0.4802 0.082 Uiso calc U R 1
H H11C 0.3882 0.6142 0.4937 0.082 Uiso calc U R 1
C C21 0.48470(12) 0.29190(12) 0.83504(9) 0.0220(4) Uani d . . 1
C C22 0.50816(14) 0.37680(12) 0.88768(10) 0.0266(4) Uani d . . 1
H H22A 0.4484 0.4149 0.8812 0.032 Uiso calc U R 1
H H22B 0.5257 0.3571 0.9435 0.032 Uiso calc U R 1
C C23 0.59159(14) 0.43513(14) 0.86974(11) 0.0327(4) Uani d . . 1
H H23A 0.6017 0.4891 0.9048 0.039 Uiso calc U R 1
H H23B 0.6531 0.3993 0.8797 0.039 Uiso calc U R 1
C C24 0.56677(13) 0.46605(12) 0.78381(11) 0.0280(4) Uani d . . 1
H H24A 0.6215 0.5037 0.7733 0.034 Uiso calc U R 1
H H24B 0.5076 0.5051 0.7756 0.034 Uiso calc U R 1
C C25 0.54827(12) 0.38770(12) 0.72437(10) 0.0244(4) Uani d . . 1
C C26 0.56643(14) 0.22110(13) 0.85606(10) 0.0288(4) Uani d . . 1
H H26A 0.5639 0.1929 0.9068 0.043 Uiso calc U R 1
H H26B 0.6301 0.2509 0.8598 0.043 Uiso calc U R 1
H H26C 0.5577 0.1741 0.815 0.043 Uiso calc U R 1
C C27 0.38823(13) 0.25059(12) 0.84575(10) 0.0260(4) Uani d . . 1
H H27A 0.3755 0.1941 0.8151 0.039 Uiso calc U R 1
H H27B 0.3348 0.2939 0.8273 0.039 Uiso calc U R 1
H H27C 0.3923 0.2372 0.9017 0.039 Uiso calc U R 1
C C28 0.64256(14) 0.33746(14) 0.72114(12) 0.0342(4) Uani d . . 1
H H28A 0.6286 0.2887 0.6817 0.051 Uiso calc U R 1
H H28B 0.6702 0.311 0.7729 0.051 Uiso calc U R 1
H H28C 0.6897 0.3803 0.7067 0.051 Uiso calc U R 1
C C29 0.50465(13) 0.42716(13) 0.64278(10) 0.0281(4) Uani d . . 1
H H29A 0.5501 0.472 0.6286 0.042 Uiso calc U R 1
H H29B 0.442 0.4569 0.6437 0.042 Uiso calc U R 1
H H29C 0.4939 0.3779 0.6037 0.042 Uiso calc U R 1
C C31 0.36882(12) 0.02079(11) 0.48937(10) 0.0213(4) Uani d . . 1
C C32 0.32257(13) -0.06380(12) 0.47983(11) 0.0275(4) Uani d . . 1
H H32 0.3104 -0.0947 0.5249 0.033 Uiso calc U R 1
C C33 0.29381(14) -0.10399(13) 0.40648(11) 0.0321(4) Uani d . . 1
H H33 0.2618 -0.1615 0.4015 0.038 Uiso calc U R 1
C C34 0.31161(13) -0.06043(14) 0.34051(11) 0.0314(4) Uani d . . 1
H H34 0.2923 -0.088 0.29 0.038 Uiso calc U R 1
C C35 0.35778(13) 0.02368(14) 0.34816(10) 0.0302(4) Uani d . . 1
H H35 0.3701 0.0538 0.3028 0.036 Uiso calc U R 1
C C36 0.38623(13) 0.06427(13) 0.42207(10) 0.0257(4) Uani d . . 1
H H36 0.4178 0.122 0.4267 0.031 Uiso calc U R 1
C C41 0.14999(11) 0.32385(10) 0.67569(9) 0.0166(3) Uani d . . 1
C C42 0.11535(12) 0.33398(11) 0.74432(9) 0.0200(3) Uani d . . 1
F F42 0.16382(8) 0.38610(7) 0.80455(6) 0.0295(2) Uani d . . 1
C C43 0.03107(13) 0.29323(12) 0.75755(10) 0.0230(4) Uani d . . 1
F F43 0.00163(8) 0.30682(8) 0.82571(6) 0.0352(3) Uani d . . 1
C C44 -0.02365(12) 0.23826(12) 0.70083(10) 0.0244(4) Uani d . . 1
F F44 -0.10664(8) 0.19908(8) 0.71292(7) 0.0364(3) Uani d . . 1
C C45 0.00681(12) 0.22485(12) 0.63149(10) 0.0235(4) Uani d . . 1
F F45 -0.04632(8) 0.17237(8) 0.57461(6) 0.0376(3) Uani d . . 1
C C46 0.09165(12) 0.26708(11) 0.62093(9) 0.0193(3) Uani d . . 1
F F46 0.11699(7) 0.25032(7) 0.55090(5) 0.0244(2) Uani d . . 1
C C51 0.21829(12) 0.42493(11) 0.57051(9) 0.0179(3) Uani d . . 1
C C52 0.25710(12) 0.41205(11) 0.50369(10) 0.0206(3) Uani d . . 1
F F52 0.32745(7) 0.34896(7) 0.50253(5) 0.0275(2) Uani d . . 1
C C53 0.22832(13) 0.46125(12) 0.43475(10) 0.0250(4) Uani d . . 1
F F53 0.26892(8) 0.44473(8) 0.37204(6) 0.0346(3) Uani d . . 1
C C54 0.15745(13) 0.52734(12) 0.42943(10) 0.0263(4) Uani d . . 1
F F54 0.12977(9) 0.57652(8) 0.36304(6) 0.0387(3) Uani d . . 1
C C55 0.11578(12) 0.54271(11) 0.49343(10) 0.0231(4) Uani d . . 1
F F55 0.04755(8) 0.60851(7) 0.48985(6) 0.0302(2) Uani d . . 1
C C56 0.14559(12) 0.49115(11) 0.56075(9) 0.0194(3) Uani d . . 1
F F56 0.10089(7) 0.50981(6) 0.62110(5) 0.0231(2) Uani d . . 1

loop_
_atom_site_aniso_label
_atom_site_aniso_U_11
_atom_site_aniso_U_22
_atom_site_aniso_U_33
_atom_site_aniso_U_12
_atom_site_aniso_U_13
_atom_site_aniso_U_23
N1 0.0154(7) 0.0197(7) 0.0174(7) -0.0004(6) 0.0012(5) -0.0005(5)
O1 0.0199(6) 0.0147(6) 0.0179(5) 0.0004(4) 0.0010(4) -0.0023(4)
B1 0.0188(9) 0.0178(9) 0.0150(8) -0.0002(7) 0.0013(7) -0.0009(7)
C1 0.0202(8) 0.0177(8) 0.0158(7) -0.0010(6) 0.0035(6) -0.0014(6)
C2 0.0200(8) 0.0157(8) 0.0142(7) -0.0020(6) 0.0033(6) -0.0003(6)
C3 0.0203(8) 0.0222(9) 0.0223(8) 0.0035(7) 0.0015(7) -0.0025(7)
C4 0.0196(8) 0.0222(9) 0.0202(8) 0.0046(7) 0.0051(7) 0.0003(6)
C5 0.0202(8) 0.0220(9) 0.0215(8) 0.0034(7) 0.0054(7) 0.0013(7)
C6 0.0180(8) 0.0166(8) 0.0275(9) 0.0000(6) 0.0005(7) -0.0027(7)
C7 0.0241(9) 0.0203(9) 0.0312(9) -0.0017(7) 0.0018(7) -0.0022(7)
C8 0.0301(10) 0.0225(9) 0.0347(10) -0.0022(8) 0.0059(8) -0.0031(8)
C9 0.0284(10) 0.0232(9) 0.0345(10) -0.0018(7) 0.0062(8) -0.0091(8)
C10 0.0465(12) 0.0291(10) 0.0372(11) -0.0049(9) 0.0101(9) 0.0028(8)
C11 0.0779(18) 0.0408(13) 0.0567(15) -0.0070(12) 0.0405(14) -0.0019(11)
C21 0.0235(9) 0.0249(9) 0.0152(8) 0.0034(7) -0.0009(7) 0.0006(7)
C22 0.0290(10) 0.0288(10) 0.0191(8) 0.0035(8) -0.0015(7) -0.0031(7)
C23 0.0285(10) 0.0349(11) 0.0307(10) -0.0039(8) -0.0028(8) -0.0079(8)
C24 0.0221(9) 0.0261(9) 0.0337(10) -0.0069(7) 0.0013(8) -0.0024(8)
C25 0.0188(9) 0.0289(9) 0.0260(9) -0.0060(7) 0.0061(7) -0.0012(7)
C26 0.0308(10) 0.0304(10) 0.0212(9) 0.0080(8) -0.0034(7) 0.0004(7)
C27 0.0288(9) 0.0303(10) 0.0182(8) 0.0003(8) 0.0032(7) 0.0056(7)
C28 0.0238(10) 0.0410(11) 0.0388(11) -0.0012(8) 0.0089(8) -0.0016(9)
C29 0.0269(9) 0.0307(10) 0.0279(9) -0.0046(8) 0.0089(8) 0.0029(7)
C31 0.0177(8) 0.0220(9) 0.0236(8) 0.0051(7) 0.0029(7) -0.0025(7)
C32 0.0289(10) 0.0225(9) 0.0294(9) 0.0019(7) 0.0023(8) -0.0012(7)
C33 0.0270(10) 0.0263(10) 0.0385(11) 0.0032(8) -0.0030(8) -0.0086(8)
C34 0.0221(9) 0.0404(11) 0.0272(10) 0.0106(8) -0.0046(7) -0.0117(8)
C35 0.0240(9) 0.0442(12) 0.0219(9) 0.0084(8) 0.0041(7) -0.0017(8)
C36 0.0233(9) 0.0294(10) 0.0244(9) 0.0004(7) 0.0051(7) -0.0023(7)
C41 0.0168(8) 0.0141(8) 0.0175(8) 0.0039(6) 0.0004(6) 0.0032(6)
C42 0.0215(8) 0.0180(8) 0.0196(8) 0.0005(7) 0.0027(7) -0.0014(6)
F42 0.0336(6) 0.0337(6) 0.0236(5) -0.0101(5) 0.0110(4) -0.0122(4)
C43 0.0238(9) 0.0249(9) 0.0223(8) 0.0041(7) 0.0092(7) 0.0031(7)
F43 0.0355(6) 0.0455(7) 0.0299(6) -0.0041(5) 0.0186(5) -0.0039(5)
C44 0.0171(8) 0.0248(9) 0.0314(9) -0.0024(7) 0.0054(7) 0.0060(7)
F44 0.0237(5) 0.0451(7) 0.0416(6) -0.0117(5) 0.0096(5) 0.0033(5)
C45 0.0210(9) 0.0223(9) 0.0244(9) -0.0037(7) -0.0012(7) -0.0013(7)
F45 0.0316(6) 0.0470(7) 0.0319(6) -0.0195(5) 0.0017(5) -0.0095(5)
C46 0.0197(8) 0.0204(8) 0.0171(8) 0.0027(7) 0.0025(6) 0.0016(6)
F46 0.0253(5) 0.0298(5) 0.0176(5) -0.0051(4) 0.0032(4) -0.0055(4)
C51 0.0183(8) 0.0155(8) 0.0182(8) -0.0032(6) 0.0005(6) -0.0003(6)
C52 0.0195(8) 0.0196(8) 0.0210(8) -0.0004(7) 0.0006(7) 0.0000(6)
F52 0.0296(5) 0.0325(6) 0.0218(5) 0.0083(4) 0.0089(4) 0.0028(4)
C53 0.0286(9) 0.0294(10) 0.0173(8) -0.0050(8) 0.0059(7) 0.0013(7)
F53 0.0416(6) 0.0445(7) 0.0194(5) 0.0009(5) 0.0109(5) 0.0057(4)
C54 0.0307(10) 0.0249(9) 0.0197(8) -0.0034(8) -0.0025(7) 0.0078(7)
F54 0.0480(7) 0.0402(6) 0.0245(5) 0.0061(5) 0.0006(5) 0.0167(5)
C55 0.0219(9) 0.0183(8) 0.0259(9) 0.0012(7) -0.0021(7) 0.0023(7)
F55 0.0305(6) 0.0252(5) 0.0306(6) 0.0087(4) -0.0032(4) 0.0061(4)
C56 0.0196(8) 0.0192(8) 0.0182(8) -0.0022(6) 0.0011(7) -0.0011(6)
F56 0.0241(5) 0.0224(5) 0.0229(5) 0.0050(4) 0.0047(4) 0.0000(4)

loop_
_atom_type_symbol
_atom_type_description
_atom_type_scat_dispersion_real
_atom_type_scat_dispersion_imag
_atom_type_scat_source
C C 0.0181 0.0091 'International Tables Vol C Tables 4.2.6.8 and 6.1.1.4'
H H 0.0000 0.0000 'International Tables Vol C Tables 4.2.6.8 and 6.1.1.4'
B B 0.0090 0.0039 'International Tables Vol C Tables 4.2.6.8 and 6.1.1.4'
N N 0.0311 0.0180 'International Tables Vol C Tables 4.2.6.8 and 6.1.1.4'
O O 0.0492 0.0322 'International Tables Vol C Tables 4.2.6.8 and 6.1.1.4'
F F 0.0727 0.0534 'International Tables Vol C Tables 4.2.6.8 and 6.1.1.4'

loop_
_geom_angle_atom_site_label_1
_geom_angle_atom_site_label_2
_geom_angle_atom_site_label_3
_geom_angle
C1 N1 C21 115.30(12)
C1 N1 C25 116.33(12)
C21 N1 C25 117.66(12)
C1 N1 H1 100.7(12)
C21 N1 H1 102.9(12)
C25 N1 H1 99.4(12)
C6 O1 B1 131.58(12)
O1 B1 C2 107.10(13)
O1 B1 C51 113.08(13)
C2 B1 C51 111.97(13)
O1 B1 C41 111.47(13)
C2 B1 C41 105.76(13)
C51 B1 C41 107.26(12)
C2 C1 N1 117.81(14)
C2 C1 C3 123.46(14)
N1 C1 C3 118.71(13)
C1 C2 B1 133.74(15)
C1 C2 H2 113.1
B1 C2 H2 113.1
C4 C3 C1 112.61(13)
C4 C3 H3A 109.1
C1 C3 H3A 109.1
C4 C3 H3B 109.1
C1 C3 H3B 109.1
H3A C3 H3B 107.8
C5 C4 C3 123.71(16)
C5 C4 H4 118.1
C3 C4 H4 118.1
C4 C5 C31 127.59(16)
C4 C5 H5 116.2
C31 C5 H5 116.2
C9 C6 O1 120.92(16)
C9 C6 C7 121.16(16)
O1 C6 C7 117.62(15)
C8 C7 C6 178.2(2)
C7 C8 C10 177.1(2)
C6 C9 H9A 120.0
C6 C9 H9B 120.0
H9A C9 H9B 120.0
C8 C10 C11 112.30(18)
C8 C10 H10A 109.1
C11 C10 H10A 109.1
C8 C10 H10B 109.1
C11 C10 H10B 109.1
H10A C10 H10B 107.9
C10 C11 H11A 109.5
C10 C11 H11B 109.5
H11A C11 H11B 109.5
C10 C11 H11C 109.5
H11A C11 H11C 109.5
H11B C11 H11C 109.5
C27 C21 C26 109.59(15)
C27 C21 C22 109.38(14)
C26 C21 C22 110.74(14)
C27 C21 N1 106.40(12)
C26 C21 N1 114.77(13)
C22 C21 N1 105.75(13)
C23 C22 C21 114.03(15)
C23 C22 H22A 108.7
C21 C22 H22A 108.7
C23 C22 H22B 108.7
C21 C22 H22B 108.7
H22A C22 H22B 107.6
C24 C23 C22 109.89(14)
C24 C23 H23A 109.7
C22 C23 H23A 109.7
C24 C23 H23B 109.7
C22 C23 H23B 109.7
H23A C23 H23B 108.2
C23 C24 C25 113.99(15)
C23 C24 H24A 108.8
C25 C24 H24A 108.8
C23 C24 H24B 108.8
C25 C24 H24B 108.8
H24A C24 H24B 107.6
C28 C25 C24 111.45(15)
C28 C25 C29 109.06(15)
C24 C25 C29 108.47(15)
C28 C25 N1 115.05(15)
C24 C25 N1 105.75(13)
C29 C25 N1 106.77(13)
C21 C26 H26A 109.5
C21 C26 H26B 109.5
H26A C26 H26B 109.5
C21 C26 H26C 109.5
H26A C26 H26C 109.5
H26B C26 H26C 109.5
C21 C27 H27A 109.5
C21 C27 H27B 109.5
H27A C27 H27B 109.5
C21 C27 H27C 109.5
H27A C27 H27C 109.5
H27B C27 H27C 109.5
C25 C28 H28A 109.5
C25 C28 H28B 109.5
H28A C28 H28B 109.5
C25 C28 H28C 109.5
H28A C28 H28C 109.5
H28B C28 H28C 109.5
C25 C29 H29A 109.5
C25 C29 H29B 109.5
H29A C29 H29B 109.5
C25 C29 H29C 109.5
H29A C29 H29C 109.5
H29B C29 H29C 109.5
C32 C31 C36 117.79(16)
C32 C31 C5 119.02(16)
C36 C31 C5 123.19(16)
C33 C32 C31 121.74(18)
C33 C32 H32 119.1
C31 C32 H32 119.1
C34 C33 C32 119.90(18)
C34 C33 H33 120.0
C32 C33 H33 120.0
C33 C34 C35 119.69(17)
C33 C34 H34 120.2
C35 C34 H34 120.2
C34 C35 C36 120.31(18)
C34 C35 H35 119.8
C36 C35 H35 119.8
C35 C36 C31 120.57(17)
C35 C36 H36 119.7
C31 C36 H36 119.7
C42 C41 C46 113.03(15)
C42 C41 B1 127.18(14)
C46 C41 B1 119.78(14)
F42 C42 C43 114.80(14)
F42 C42 C41 121.03(15)
C43 C42 C41 124.16(15)
F43 C43 C44 119.31(15)
F43 C43 C42 120.75(15)
C44 C43 C42 119.94(15)
F44 C44 C43 120.30(16)
F44 C44 C45 120.76(16)
C43 C44 C45 118.94(16)
F45 C45 C44 120.02(15)
F45 C45 C46 120.93(15)
C44 C45 C46 119.04(15)
F46 C46 C45 115.50(14)
F46 C46 C41 119.61(14)
C45 C46 C41 124.89(15)
C56 C51 C52 113.36(14)
C56 C51 B1 120.51(14)
C52 C51 B1 126.13(14)
F52 C52 C53 115.02(14)
F52 C52 C51 121.14(14)
C53 C52 C51 123.84(16)
F53 C53 C54 119.43(15)
F53 C53 C52 120.60(16)
C54 C53 C52 119.97(16)
F54 C54 C53 120.52(16)
F54 C54 C55 120.63(16)
C53 C54 C55 118.85(15)
F55 C55 C54 119.69(15)
F55 C55 C56 120.97(15)
C54 C55 C56 119.34(16)
F56 C56 C55 115.97(14)
F56 C56 C51 119.41(14)
C55 C56 C51 124.60(16)

loop_
_geom_bond_atom_site_label_1
_geom_bond_atom_site_label_2
_geom_bond_distance
N1 C1 1.501(2)
N1 C21 1.561(2)
N1 C25 1.568(2)
N1 H1 0.95(2)
O1 C6 1.3760(19)
O1 B1 1.507(2)
B1 C2 1.620(2)
B1 C51 1.656(2)
B1 C41 1.670(2)
C1 C2 1.329(2)
C1 C3 1.516(2)
C2 H2 0.95
C3 C4 1.498(2)
C3 H3A 0.99
C3 H3B 0.99
C4 C5 1.328(2)
C4 H4 0.95
C5 C31 1.471(2)
C5 H5 0.95
C6 C9 1.329(2)
C6 C7 1.432(2)
C7 C8 1.196(3)
C8 C10 1.467(3)
C9 H9A 0.95
C9 H9B 0.95
C10 C11 1.500(3)
C10 H10A 0.99
C10 H10B 0.99
C11 H11A 0.98
C11 H11B 0.98
C11 H11C 0.98
C21 C27 1.524(2)
C21 C26 1.528(2)
C21 C22 1.537(2)
C22 C23 1.529(3)
C22 H22A 0.99
C22 H22B 0.99
C23 C24 1.526(3)
C23 H23A 0.99
C23 H23B 0.99
C24 C25 1.529(2)
C24 H24A 0.99
C24 H24B 0.99
C25 C28 1.520(3)
C25 C29 1.531(2)
C26 H26A 0.98
C26 H26B 0.98
C26 H26C 0.98
C27 H27A 0.98
C27 H27B 0.98
C27 H27C 0.98
C28 H28A 0.98
C28 H28B 0.98
C28 H28C 0.98
C29 H29A 0.98
C29 H29B 0.98
C29 H29C 0.98
C31 C32 1.392(2)
C31 C36 1.396(2)
C32 C33 1.382(3)
C32 H32 0.95
C33 C34 1.378(3)
C33 H33 0.95
C34 C35 1.385(3)
C34 H34 0.95
C35 C36 1.393(2)
C35 H35 0.95
C36 H36 0.95
C41 C42 1.385(2)
C41 C46 1.389(2)
C42 F42 1.3542(19)
C42 C43 1.381(2)
C43 F43 1.3468(19)
C43 C44 1.372(3)
C44 F44 1.3487(19)
C44 C45 1.373(2)
C45 F45 1.3436(19)
C45 C46 1.383(2)
C46 F46 1.3581(18)
C51 C56 1.389(2)
C51 C52 1.393(2)
C52 F52 1.3524(19)
C52 C53 1.381(2)
C53 F53 1.351(2)
C53 C54 1.374(3)
C54 F54 1.3442(19)
C54 C55 1.377(3)
C55 F55 1.348(2)
C55 C56 1.379(2)
C56 F56 1.3557(19)

loop_
_geom_hbond_atom_site_label_D
_geom_hbond_atom_site_label_H
_geom_hbond_atom_site_label_A
_geom_hbond_distance_DH
_geom_hbond_distance_HA
_geom_hbond_distance_DA
_geom_hbond_angle_DHA
N1 H1 O1 0.95(2) 1.77(2) 2.6820(17) 160.1(18)

loop_
_geom_torsion_atom_site_label_1
_geom_torsion_atom_site_label_2
_geom_torsion_atom_site_label_3
_geom_torsion_atom_site_label_4
_geom_torsion
C6 O1 B1 C2 153.85(15)
C6 O1 B1 C51 30.0(2)
C6 O1 B1 C41 -90.91(18)
C21 N1 C1 C2 112.31(16)
C25 N1 C1 C2 -103.89(17)
C21 N1 C1 C3 -66.47(18)
C25 N1 C1 C3 77.33(18)
N1 C1 C2 B1 -2.0(3)
C3 C1 C2 B1 176.71(16)
O1 B1 C2 C1 -2.4(2)
C51 B1 C2 C1 122.05(19)
C41 B1 C2 C1 -121.45(19)
C2 C1 C3 C4 31.4(2)
N1 C1 C3 C4 -149.87(14)
C1 C3 C4 C5 -125.00(17)
C3 C4 C5 C31 -177.96(15)
B1 O1 C6 C9 132.33(18)
B1 O1 C6 C7 -53.9(2)
C1 N1 C21 C27 -46.26(17)
C25 N1 C21 C27 170.45(14)
C1 N1 C21 C26 75.12(18)
C25 N1 C21 C26 -68.18(19)
C1 N1 C21 C22 -162.51(13)
C25 N1 C21 C22 54.19(18)
C27 C21 C22 C23 -168.12(14)
C26 C21 C22 C23 71.00(19)
N1 C21 C22 C23 -53.91(18)
C21 C22 C23 C24 58.1(2)
C22 C23 C24 C25 -58.6(2)
C23 C24 C25 C28 -71.1(2)
C23 C24 C25 C29 168.81(15)
C23 C24 C25 N1 54.59(19)
C1 N1 C25 C28 -74.09(18)
C21 N1 C25 C28 68.83(19)
C1 N1 C25 C24 162.46(13)
C21 N1 C25 C24 -54.61(18)
C1 N1 C25 C29 47.07(18)
C21 N1 C25 C29 -170.01(14)
C4 C5 C31 C32 -173.03(17)
C4 C5 C31 C36 7.6(3)
C36 C31 C32 C33 -0.4(3)
C5 C31 C32 C33 -179.84(16)
C31 C32 C33 C34 0.6(3)
C32 C33 C34 C35 -0.4(3)
C33 C34 C35 C36 0.0(3)
C34 C35 C36 C31 0.1(3)
C32 C31 C36 C35 0.1(3)
C5 C31 C36 C35 179.47(16)
O1 B1 C41 C42 -2.0(2)
C2 B1 C41 C42 114.05(17)
C51 B1 C41 C42 -126.30(16)
O1 B1 C41 C46 179.36(13)
C2 B1 C41 C46 -64.58(17)
C51 B1 C41 C46 55.07(18)
C46 C41 C42 F42 179.18(14)
B1 C41 C42 F42 0.5(2)
C46 C41 C42 C43 -0.7(2)
B1 C41 C42 C43 -179.43(15)
F42 C42 C43 F43 0.6(2)
C41 C42 C43 F43 -179.54(15)
F42 C42 C43 C44 -179.49(15)
C41 C42 C43 C44 0.4(3)
F43 C43 C44 F44 0.7(2)
C42 C43 C44 F44 -179.22(15)
F43 C43 C44 C45 179.93(15)
C42 C43 C44 C45 0.0(3)
F44 C44 C45 F45 0.2(3)
C43 C44 C45 F45 -179.03(15)
F44 C44 C45 C46 179.22(15)
C43 C44 C45 C46 0.0(3)
F45 C45 C46 F46 -1.1(2)
C44 C45 C46 F46 179.89(14)
F45 C45 C46 C41 178.64(15)
C44 C45 C46 C41 -0.4(3)
C42 C41 C46 F46 -179.58(13)
B1 C41 C46 F46 -0.8(2)
C42 C41 C46 C45 0.7(2)
B1 C41 C46 C45 179.55(15)
O1 B1 C51 C56 -68.33(19)
C2 B1 C51 C56 170.56(14)
C41 B1 C51 C56 54.97(18)
O1 B1 C51 C52 111.67(17)
C2 B1 C51 C52 -9.4(2)
C41 B1 C51 C52 -125.03(16)
C56 C51 C52 F52 -178.82(14)
B1 C51 C52 F52 1.2(2)
C56 C51 C52 C53 1.4(2)
B1 C51 C52 C53 -178.64(16)
F52 C52 C53 F53 0.5(2)
C51 C52 C53 F53 -179.69(15)
F52 C52 C53 C54 -179.84(15)
C51 C52 C53 C54 0.0(3)
F53 C53 C54 F54 -1.2(3)
C52 C53 C54 F54 179.09(15)
F53 C53 C54 C55 179.19(16)
C52 C53 C54 C55 -0.5(3)
F54 C54 C55 F55 -0.9(3)
C53 C54 C55 F55 178.68(15)
F54 C54 C55 C56 179.96(15)
C53 C54 C55 C56 -0.5(3)
F55 C55 C56 F56 1.2(2)
C54 C55 C56 F56 -179.62(15)
F55 C55 C56 C51 -177.09(15)
C54 C55 C56 C51 2.0(3)
C52 C51 C56 F56 179.32(14)
B1 C51 C56 F56 -0.7(2)
C52 C51 C56 C55 -2.4(2)
B1 C51 C56 C55 177.61(15)
